data_4062143
_journal_name_full Organometallics
_journal_year 2003
_chemical_formula_sum 'C34 H48 Eu N2 Si2'
_chemical_formula_weight 692.88
_space_group_IT_number 9
_symmetry_cell_setting monoclinic
_symmetry_space_group_name_Hall 'C -2yc'
_symmetry_space_group_name_H-M 'C 1 c 1'
_cell_angle_alpha 90.00
_cell_angle_beta 92.9960(10)
_cell_angle_gamma 90.00
_cell_formula_units_Z 4
_cell_length_a 15.9779(6)
_cell_length_b 10.2789(4)
_cell_length_c 19.8084(5)
_cell_measurement_temperature 293(2)
_cell_volume 3248.79(19)
_diffrn_ambient_temperature 293(2)
_exptl_crystal_density_diffrn 1.417
_cod_depositor_comments
;
The following automatic conversions were performed:
'_symmetry_cell_setting' value 'Monoclinic' changed to 'monoclinic'
according to '/home/saulius/struct/CIF-dictionaries/cif_core.dic'
dictionary named 'cif_core.dic' version 2.4.1 from 2010-06-29.

Automatic conversion script
Id: cif_fix_enum 1527 2010-12-29 10:47:43Z saulius 
;
_cod_original_sg_symbol_H-M 'C c'
_cod_database_code 4062143

loop_
_symmetry_equiv_pos_as_xyz
'x, y, z'
'x, -y, z+1/2'
'x+1/2, y+1/2, z'
'x+1/2, -y+1/2, z+1/2'

loop_
_atom_site_label
_atom_site_type_symbol
_atom_site_fract_x
_atom_site_fract_y
_atom_site_fract_z
_atom_site_U_iso_or_equiv
_atom_site_adp_type
_atom_site_occupancy
_atom_site_symmetry_multiplicity
_atom_site_calc_flag
_atom_site_refinement_flags
_atom_site_disorder_assembly
_atom_site_disorder_group
Eu Eu 0.38020(15) 0.274217(19) 0.48616(11) 0.03191(9) Uani 1 1 d . . .
Si1 Si 0.22315(19) 0.2146(5) 0.61451(13) 0.0342(15) Uani 1 1 d . . .
Si2 Si 0.5370(2) 0.2159(4) 0.3579(2) 0.0472(18) Uani 1 1 d . . .
N1 N 0.2993(8) 0.1252(17) 0.5785(7) 0.040(4) Uani 1 1 d . . .
N2 N 0.4583(8) 0.1169(16) 0.3968(7) 0.034(3) Uani 1 1 d . . .
C1 C 0.3665(11) 0.0656(19) 0.6248(9) 0.062(6) Uani 1 1 d . . .
H1A H 0.3534 0.0800 0.6715 0.074 Uiso 1 1 calc R . .
H1B H 0.4199 0.1067 0.6175 0.074 Uiso 1 1 calc R . .
C2 C 0.3725(7) -0.0784(15) 0.6114(8) 0.065(3) Uani 1 1 d . . .
H2A H 0.4244 -0.0987 0.5903 0.078 Uiso 1 1 calc R . .
H2B H 0.3708 -0.1270 0.6533 0.078 Uiso 1 1 calc R . .
C3 C 0.3031(11) -0.1098(17) 0.5679(12) 0.077(5) Uani 1 1 d . . .
H3A H 0.2604 -0.1518 0.5932 0.092 Uiso 1 1 calc R . .
H3B H 0.3201 -0.1698 0.5333 0.092 Uiso 1 1 calc R . .
C4 C 0.2659(11) 0.0204(18) 0.5330(9) 0.040(3) Uani 1 1 d . . .
H4A H 0.2852 0.0307 0.4877 0.048 Uiso 1 1 calc R . .
H4B H 0.2051 0.0196 0.5309 0.048 Uiso 1 1 calc R . .
C5 C 0.1589(9) 0.1098(17) 0.6716(7) 0.058(5) Uani 1 1 d . . .
H5A H 0.1950 0.0736 0.7071 0.088 Uiso 1 1 calc R . .
H5B H 0.1328 0.0406 0.6456 0.088 Uiso 1 1 calc R . .
H5C H 0.1166 0.1621 0.6910 0.088 Uiso 1 1 calc R . .
C6 C 0.2771(8) 0.3516(16) 0.6628(7) 0.047(4) Uani 1 1 d . . .
H6A H 0.3157 0.3163 0.6968 0.071 Uiso 1 1 calc R . .
H6B H 0.2361 0.4038 0.6840 0.071 Uiso 1 1 calc R . .
H6C H 0.3071 0.4045 0.6323 0.071 Uiso 1 1 calc R . .
C7 C 0.1573(12) 0.2893(19) 0.5471(10) 0.053(5) Uani 1 1 d . . .
H7A H 0.1153 0.2261 0.5319 0.064 Uiso 1 1 calc R . .
H7B H 0.1279 0.3618 0.5664 0.064 Uiso 1 1 calc R . .
C8 C 0.2023(7) 0.3415(15) 0.4820(8) 0.038(4) Uani 1 1 d . . .
C9 C 0.2470(8) 0.4525(14) 0.4851(6) 0.037(4) Uani 1 1 d . . .
H9A H 0.2408 0.5204 0.5193 0.045 Uiso 1 1 calc R . .
C10 C 0.2825(9) 0.4719(18) 0.4243(10) 0.053(5) Uani 1 1 d . . .
C11 C 0.2588(9) 0.3765(19) 0.3798(9) 0.040(4) Uani 1 1 d . . .
C12 C 0.2068(8) 0.2838(14) 0.4207(9) 0.034(5) Uani 1 1 d . . .
C13 C 0.1680(10) 0.1699(14) 0.3882(10) 0.047(5) Uani 1 1 d . . .
H13A H 0.1379 0.1116 0.4135 0.057 Uiso 1 1 calc R . .
C14 C 0.1753(9) 0.1497(16) 0.3243(9) 0.045(4) Uani 1 1 d . . .
H14A H 0.1503 0.0768 0.3040 0.054 Uiso 1 1 calc R . .
C15 C 0.2215(10) 0.2386(18) 0.2841(8) 0.063(7) Uani 1 1 d . . .
H15A H 0.2242 0.2216 0.2382 0.076 Uiso 1 1 calc R . .
C16 C 0.2613(10) 0.346(2) 0.3097(7) 0.046(5) Uani 1 1 d . . .
H16A H 0.2904 0.3997 0.2813 0.055 Uiso 1 1 calc R . .
C17 C 0.3197(10) 0.6019(19) 0.4010(10) 0.049(4) Uani 1 1 d . . .
H17A H 0.2753 0.6581 0.3844 0.073 Uiso 1 1 calc R . .
H17B H 0.3573 0.5858 0.3658 0.073 Uiso 1 1 calc R . .
H17C H 0.3497 0.6429 0.4386 0.073 Uiso 1 1 calc R . .
C21 C 0.3958(9) 0.0574(18) 0.3470(8) 0.055(5) Uani 1 1 d . . .
H21A H 0.3393 0.0674 0.3619 0.066 Uiso 1 1 calc R . .
H21B H 0.3990 0.0975 0.3028 0.066 Uiso 1 1 calc R . .
C22 C 0.4192(8) -0.0799(16) 0.3446(8) 0.070(4) Uani 1 1 d . . .
H22A H 0.4436 -0.0982 0.3018 0.085 Uiso 1 1 calc R . .
H22B H 0.3693 -0.1331 0.3473 0.085 Uiso 1 1 calc R . .
C23 C 0.4796(11) -0.115(2) 0.4002(12) 0.071(5) Uani 1 1 d . . .
H23A H 0.4568 -0.1818 0.4284 0.085 Uiso 1 1 calc R . .
H23B H 0.5315 -0.1459 0.3827 0.085 Uiso 1 1 calc R . .
C24 C 0.4929(12) -0.0004(19) 0.4366(10) 0.053(5) Uani 1 1 d . . .
H24A H 0.5525 0.0113 0.4466 0.063 Uiso 1 1 calc R . .
H24B H 0.4657 -0.0065 0.4792 0.063 Uiso 1 1 calc R . .
C25 C 0.4829(11) 0.3423(17) 0.3088(9) 0.073(6) Uani 1 1 d . . .
H25A H 0.4479 0.3913 0.3375 0.110 Uiso 1 1 calc R . .
H25B H 0.4489 0.3033 0.2729 0.110 Uiso 1 1 calc R . .
H25C H 0.5232 0.3993 0.2900 0.110 Uiso 1 1 calc R . .
C26 C 0.5989(10) 0.1218(17) 0.3019(9) 0.070(5) Uani 1 1 d . . .
H26A H 0.6411 0.1764 0.2840 0.105 Uiso 1 1 calc R . .
H26B H 0.5633 0.0881 0.2655 0.105 Uiso 1 1 calc R . .
H26C H 0.6251 0.0510 0.3265 0.105 Uiso 1 1 calc R . .
C27 C 0.6057(11) 0.2801(17) 0.4305(8) 0.034(4) Uani 1 1 d . . .
H27A H 0.6388 0.2096 0.4506 0.041 Uiso 1 1 calc R . .
H27B H 0.6439 0.3448 0.4141 0.041 Uiso 1 1 calc R . .
C28 C 0.5548(9) 0.3383(14) 0.4816(8) 0.036(4) Uani 1 1 d . . .
C29 C 0.5102(7) 0.4639(14) 0.4864(8) 0.043(4) Uani 1 1 d . . .
H29A H 0.5126 0.5323 0.4520 0.052 Uiso 1 1 calc R . .
C30 C 0.4783(9) 0.4856(16) 0.5518(7) 0.033(3) Uani 1 1 d . . .
C31 C 0.5076(9) 0.3667(17) 0.5911(8) 0.038(4) Uani 1 1 d . . .
C32 C 0.5506(10) 0.2865(16) 0.5507(8) 0.038(5) Uani 1 1 d . . .
C33 C 0.5867(10) 0.1771(19) 0.5807(7) 0.047(5) Uani 1 1 d . . .
H33A H 0.6150 0.1170 0.5552 0.056 Uiso 1 1 calc R . .
C34 C 0.5794(11) 0.158(2) 0.6525(10) 0.077(7) Uani 1 1 d . . .
H34A H 0.6051 0.0859 0.6728 0.092 Uiso 1 1 calc R . .
C35 C 0.5372(11) 0.2403(17) 0.6913(8) 0.062(7) Uani 1 1 d . . .
H35A H 0.5330 0.2256 0.7374 0.074 Uiso 1 1 calc R . .
C36 C 0.5001(10) 0.3480(18) 0.6598(9) 0.056(6) Uani 1 1 d . . .
H36A H 0.4704 0.4074 0.6847 0.067 Uiso 1 1 calc R . .
C37 C 0.4348(13) 0.602(2) 0.5786(12) 0.070(6) Uani 1 1 d . . .
H37A H 0.4753 0.6586 0.6012 0.104 Uiso 1 1 calc R . .
H37B H 0.3945 0.5751 0.6100 0.104 Uiso 1 1 calc R . .
H37C H 0.4068 0.6486 0.5418 0.104 Uiso 1 1 calc R . .

loop_
_atom_site_aniso_label
_atom_site_aniso_U_11
_atom_site_aniso_U_22
_atom_site_aniso_U_33
_atom_site_aniso_U_23
_atom_site_aniso_U_13
_atom_site_aniso_U_12
Eu 0.02433(12) 0.03029(13) 0.04121(15) 0.0004(6) 0.00258(9) -0.0012(6)
Si1 0.030(3) 0.054(3) 0.0190(17) -0.0042(17) 0.0028(16) -0.011(2)
Si2 0.038(3) 0.030(3) 0.075(3) 0.005(2) 0.021(2) 0.002(2)
N1 0.036(6) 0.042(8) 0.041(6) 0.000(6) -0.014(5) -0.004(5)
N2 0.036(6) 0.028(6) 0.041(6) -0.001(5) 0.018(5) -0.002(5)
C1 0.066(10) 0.054(10) 0.068(10) 0.015(8) 0.015(8) 0.001(8)
C2 0.059(7) 0.049(6) 0.086(9) 0.009(6) -0.008(6) 0.013(6)
C3 0.076(11) 0.025(6) 0.126(13) -0.006(7) -0.032(9) -0.001(6)
C4 0.047(7) 0.027(5) 0.046(7) -0.008(5) 0.002(5) 0.012(5)
C5 0.059(9) 0.083(10) 0.036(6) 0.013(6) 0.029(6) -0.039(7)
C6 0.040(7) 0.066(9) 0.035(6) -0.025(6) -0.006(5) -0.019(6)
C7 0.036(9) 0.034(8) 0.092(12) -0.002(7) 0.022(8) 0.000(6)
C8 0.006(4) 0.047(8) 0.060(8) 0.013(6) 0.002(4) -0.001(4)
C9 0.050(8) 0.041(8) 0.020(5) 0.005(4) 0.003(4) 0.003(6)
C10 0.022(7) 0.030(7) 0.108(13) 0.015(7) 0.002(7) -0.005(5)
C11 0.017(5) 0.049(9) 0.051(9) 0.026(7) -0.007(5) -0.008(5)
C12 0.016(6) 0.035(9) 0.053(9) 0.004(7) 0.011(6) -0.014(5)
C13 0.031(7) 0.021(6) 0.089(12) -0.005(7) -0.011(6) -0.002(5)
C14 0.041(7) 0.045(8) 0.047(8) 0.007(6) -0.010(6) -0.018(6)
C15 0.044(10) 0.107(16) 0.034(8) -0.015(8) -0.039(7) 0.017(9)
C16 0.041(9) 0.070(13) 0.026(7) 0.006(7) 0.008(6) 0.016(9)
C17 0.028(6) 0.049(9) 0.068(7) 0.019(6) 0.000(5) -0.004(5)
C21 0.043(8) 0.056(10) 0.061(9) 0.009(8) -0.036(7) -0.014(7)
C22 0.066(8) 0.055(6) 0.089(9) -0.028(6) -0.004(6) -0.002(6)
C23 0.046(6) 0.049(7) 0.116(11) -0.020(7) -0.013(6) 0.011(5)
C24 0.048(8) 0.043(9) 0.067(9) 0.014(6) -0.008(6) 0.007(6)
C25 0.074(11) 0.045(8) 0.105(13) 0.003(8) 0.040(9) -0.009(7)
C26 0.060(10) 0.055(8) 0.094(11) 0.013(7) 0.004(8) -0.005(7)
C27 0.022(6) 0.054(10) 0.026(5) 0.007(5) -0.001(4) -0.003(5)
C28 0.050(7) 0.024(6) 0.033(5) 0.004(4) -0.009(4) -0.014(5)
C29 0.009(5) 0.018(5) 0.104(11) 0.012(6) 0.003(5) -0.010(4)
C30 0.040(7) 0.020(6) 0.038(6) -0.005(5) 0.002(5) -0.013(5)
C31 0.034(7) 0.034(7) 0.044(8) 0.003(6) -0.004(6) -0.015(6)
C32 0.040(9) 0.040(10) 0.032(8) 0.001(7) -0.020(6) -0.022(6)
C33 0.030(7) 0.078(11) 0.032(7) -0.003(7) -0.005(5) 0.008(7)
C34 0.058(11) 0.096(16) 0.074(13) 0.031(11) -0.017(9) -0.030(10)
C35 0.061(10) 0.069(12) 0.057(10) -0.017(8) 0.028(7) -0.020(8)
C36 0.035(9) 0.048(11) 0.083(12) -0.026(9) -0.020(8) -0.007(8)
C37 0.072(10) 0.036(9) 0.103(12) -0.015(8) 0.025(8) -0.001(7)

loop_
_geom_bond_atom_site_label_1
_geom_bond_atom_site_label_2
_geom_bond_distance
_geom_bond_site_symmetry_2
_geom_bond_publ_flag
Eu N2 2.746(14) . ?
Eu N1 2.759(16) . ?
Eu C10 2.805(18) . ?
Eu C9 2.808(13) . ?
Eu C29 2.849(11) . ?
Eu C28 2.873(14) . ?
Eu C8 2.922(11) . ?
Eu C30 2.942(16) . ?
Eu C32 2.950(14) . ?
Eu C11 2.979(16) . ?
Eu C31 2.987(16) . ?
Eu C12 2.999(15) . ?
Si1 N1 1.710(16) . ?
Si1 C7 1.83(2) . ?
Si1 C6 1.886(12) . ?
Si1 C5 1.901(12) . ?
Si2 C26 1.805(16) . ?
Si2 C25 1.815(18) . ?
Si2 N2 1.819(15) . ?
Si2 C27 1.883(16) . ?
N1 C4 1.49(2) . ?
N1 C1 1.51(2) . ?
N2 C21 1.50(2) . ?
N2 C24 1.53(2) . ?
C1 C2 1.51(2) . ?
C2 C3 1.41(3) . ?
C3 C4 1.61(3) . ?
C7 C8 1.60(3) . ?
C8 C9 1.35(2) . ?
C8 C12 1.36(2) . ?
C9 C10 1.37(2) . ?
C10 C11 1.36(3) . ?
C10 C17 1.54(2) . ?
C11 C16 1.43(2) . ?
C11 C12 1.52(2) . ?
C12 C13 1.46(2) . ?
C13 C14 1.29(2) . ?
C14 C15 1.44(3) . ?
C15 C16 1.36(3) . ?
C21 C22 1.46(2) . ?
C22 C23 1.47(3) . ?
C23 C24 1.39(3) . ?
C27 C28 1.46(2) . ?
C28 C32 1.47(2) . ?
C28 C29 1.48(2) . ?
C29 C30 1.43(2) . ?
C30 C37 1.50(2) . ?
C30 C31 1.51(2) . ?
C31 C32 1.36(2) . ?
C31 C36 1.39(3) . ?
C32 C33 1.38(2) . ?
C33 C34 1.45(3) . ?
C34 C35 1.35(3) . ?
C35 C36 1.39(3) . ?
